data_7244898
loop_
_publ_author_name
'Dolai, Gobinda'
'Giri, Rajat Subhra'
'Mandal, Bhubaneswar'

_publ_section_title
;
 Versatility in self-assembly and morphology of non-coded anthranilic acid
 and phenylglycine based dipeptide stereoisomers
;
_journal_name_full CrystEngComm
_journal_paper_doi 10.1039/D2CE00158F
_journal_year 2022
_chemical_formula_moiety 'C21 H24 N2 O5'
_chemical_formula_sum 'C21 H24 N2 O5'
_chemical_formula_weight 384.42
_space_group_IT_number 2
_space_group_name_Hall '-P 1'
_space_group_name_H-M_alt 'P -1'
_symmetry_cell_setting Triclinic'
_symmetry_space_group_name_H-M 'P -1'
_atom_sites_solution_hydrogens geom
_atom_sites_solution_primary direct
_atom_sites_solution_secondary difmap
_audit_creation_method SHELXL-97
_audit_update_record
;
2021-10-30 deposited with the CCDC.	2022-05-06 downloaded from the CCDC.
;
_cell_angle_alpha 109.580(2)
_cell_angle_beta 98.665(2)
_cell_angle_gamma 117.163(2)
_cell_formula_units_Z 2
_cell_length_a 10.5740(6)
_cell_length_b 10.9521(7)
_cell_length_c 11.4570(8)
_cell_measurement_reflns_used 2799
_cell_measurement_temperature 296(2)
_cell_measurement_theta_max 21.98
_cell_measurement_theta_min 2.32
_cell_volume 1036.68(12)
_computing_cell_refinement 'Bruker SAINT'
_computing_data_collection 'Bruker APEX2'
_computing_data_reduction 'Bruker SAINT'
_computing_structure_refinement 'SHELXL-97 (Sheldrick, 1997)'
_computing_structure_solution 'SHELXS-97 (Sheldrick, 1990)'
_diffrn_ambient_temperature 296(2)
_diffrn_measured_fraction_theta_full 0.999
_diffrn_measured_fraction_theta_max 0.999
_diffrn_measurement_device_type 'Bruker APEX-II CCD'
_diffrn_measurement_method '\f and \w scans'
_diffrn_radiation_monochromator graphite
_diffrn_radiation_source 'fine-focus sealed tube'
_diffrn_radiation_type MoK\a
_diffrn_radiation_wavelength 0.71073
_diffrn_reflns_av_R_equivalents 0.0613
_diffrn_reflns_av_sigmaI/netI 0.0655
_diffrn_reflns_limit_h_max 12
_diffrn_reflns_limit_h_min -12
_diffrn_reflns_limit_k_max 13
_diffrn_reflns_limit_k_min -13
_diffrn_reflns_limit_l_max 13
_diffrn_reflns_limit_l_min -13
_diffrn_reflns_number 15191
_diffrn_reflns_theta_full 25.00
_diffrn_reflns_theta_max 25.00
_diffrn_reflns_theta_min 2.02
_exptl_absorpt_coefficient_mu 0.088
_exptl_crystal_colour colourless
_exptl_crystal_density_diffrn 1.232
_exptl_crystal_density_method 'not measured'
_exptl_crystal_description niddle
_exptl_crystal_F_000 408
_exptl_crystal_size_max 0.35
_exptl_crystal_size_mid 0.30
_exptl_crystal_size_min 0.25
_refine_diff_density_max 0.228
_refine_diff_density_min -0.211
_refine_diff_density_rms 0.048
_refine_ls_extinction_method none
_refine_ls_goodness_of_fit_ref 1.068
_refine_ls_hydrogen_treatment mixed
_refine_ls_matrix_type full
_refine_ls_number_parameters 257
_refine_ls_number_reflns 3648
_refine_ls_number_restraints 0
_refine_ls_restrained_S_all 1.068
_refine_ls_R_factor_all 0.1084
_refine_ls_R_factor_gt 0.0586
_refine_ls_shift/su_max 0.000
_refine_ls_shift/su_mean 0.000
_refine_ls_structure_factor_coef Fsqd
_refine_ls_weighting_details 'calc w=1/[\s^2^(Fo^2^)+(0.1000P)^2^+0.1128P] where P=(Fo^2^+2Fc^2^)/3'
_refine_ls_weighting_scheme calc
_refine_ls_wR_factor_gt 0.1659
_refine_ls_wR_factor_ref 0.1981
_reflns_number_gt 2224
_reflns_number_total 3648
_reflns_threshold_expression >2sigma(I)
_cod_data_source_file d2ce00158f2.cif
_cod_data_source_block l_ph_y_ome_bkp_0m_a
_cod_original_cell_volume 1036.68(11)
_cod_original_sg_symbol_H-M P-1
_cod_database_code 7244898

loop_
_symmetry_equiv_pos_as_xyz
'x, y, z'
'-x, -y, -z'

loop_
_atom_site_label
_atom_site_type_symbol
_atom_site_fract_x
_atom_site_fract_y
_atom_site_fract_z
_atom_site_U_iso_or_equiv
_atom_site_adp_type
_atom_site_occupancy
_atom_site_symmetry_multiplicity
_atom_site_calc_flag
_atom_site_refinement_flags
_atom_site_disorder_assembly
_atom_site_disorder_group
O3 O 0.5812(2) 0.5342(2) 0.3748(2) 0.0606(6) Uani 1 1 d . . .
O1 O 0.1131(2) 0.3452(2) 0.3824(2) 0.0634(6) Uani 1 1 d . . .
O5 O 0.6134(3) 0.7380(2) -0.0795(2) 0.0652(6) Uani 1 1 d . . .
O4 O 0.5292(3) 0.7657(2) 0.0869(2) 0.0651(6) Uani 1 1 d . . .
O2 O 0.1294(2) 0.4683(3) 0.2558(2) 0.0715(7) Uani 1 1 d . . .
N2 N 0.5926(2) 0.6624(2) 0.2527(2) 0.0470(6) Uani 1 1 d . . .
H2 H 0.5601 0.7159 0.2357 0.056 Uiso 1 1 calc R . .
N1 N 0.3352(3) 0.5416(3) 0.4196(2) 0.0544(7) Uani 1 1 d . . .
H1 H 0.3662 0.5278 0.4851 0.065 Uiso 1 1 calc R . .
C13 C 0.5455(3) 0.6109(3) 0.3394(3) 0.0439(7) Uani 1 1 d . . .
C19 C 0.6891(3) 0.6672(3) 0.0747(3) 0.0441(7) Uani 1 1 d . . .
C14 C 0.6874(3) 0.6403(3) 0.1866(3) 0.0440(7) Uani 1 1 d . . .
C20 C 0.6020(3) 0.7273(3) 0.0306(3) 0.0470(7) Uani 1 1 d . . .
C5 C 0.1868(3) 0.4524(3) 0.3440(3) 0.0475(7) Uani 1 1 d . . .
C6 C 0.4453(3) 0.6604(3) 0.3949(3) 0.0452(7) Uani 1 1 d . . .
H6 H 0.3894 0.6722 0.3276 0.054 Uiso 1 1 calc R . .
C7 C 0.5401(3) 0.8144(3) 0.5194(3) 0.0470(7) Uani 1 1 d . . .
C18 C 0.7798(3) 0.6399(3) 0.0064(3) 0.0569(8) Uani 1 1 d . . .
H18 H 0.7808 0.6561 -0.0682 0.068 Uiso 1 1 calc R . .
C15 C 0.7806(3) 0.5935(3) 0.2287(3) 0.0565(8) Uani 1 1 d . . .
H15 H 0.7832 0.5789 0.3042 0.068 Uiso 1 1 calc R . .
C8 C 0.4682(4) 0.8817(4) 0.5765(3) 0.0660(9) Uani 1 1 d . . .
H8 H 0.3632 0.8318 0.5373 0.079 Uiso 1 1 calc R . .
C16 C 0.8682(4) 0.5692(4) 0.1587(4) 0.0666(9) Uani 1 1 d . . .
H16 H 0.9300 0.5382 0.1877 0.080 Uiso 1 1 calc R . .
C17 C 0.8669(4) 0.5898(4) 0.0466(3) 0.0673(9) Uani 1 1 d . . .
H17 H 0.9247 0.5698 -0.0013 0.081 Uiso 1 1 calc R . .
C9 C 0.5471(6) 1.0205(5) 0.6896(4) 0.0817(11) Uani 1 1 d . . .
H9 H 0.4956 1.0629 0.7271 0.098 Uiso 1 1 calc R . .
C1 C -0.0438(4) 0.2209(4) 0.3079(4) 0.0790(11) Uani 1 1 d . . .
C12 C 0.6939(4) 0.8917(4) 0.5784(4) 0.0899(13) Uani 1 1 d . . .
H12 H 0.7459 0.8491 0.5424 0.108 Uiso 1 1 calc R . .
C21 C 0.5353(5) 0.7998(4) -0.1294(3) 0.0838(12) Uani 1 1 d . . .
H21A H 0.4326 0.7493 -0.1312 0.126 Uiso 1 1 calc R . .
H21B H 0.5336 0.7824 -0.2177 0.126 Uiso 1 1 calc R . .
H21C H 0.5878 0.9087 -0.0724 0.126 Uiso 1 1 calc R . .
C10 C 0.6985(6) 1.0945(4) 0.7455(4) 0.0962(13) Uani 1 1 d . . .
H10 H 0.7525 1.1888 0.8220 0.115 Uiso 1 1 calc R . .
C3 C -0.0782(4) 0.1255(5) 0.3817(5) 0.0983(13) Uani 1 1 d . . .
H3A H -0.0187 0.0803 0.3758 0.147 Uiso 1 1 calc R . .
H3B H -0.1847 0.0451 0.3428 0.147 Uiso 1 1 calc R . .
H3C H -0.0533 0.1903 0.4733 0.147 Uiso 1 1 calc R . .
C11 C 0.7737(5) 1.0320(5) 0.6904(5) 0.1184(18) Uani 1 1 d . . .
H11 H 0.8792 1.0843 0.7287 0.142 Uiso 1 1 calc R . .
C4 C -0.1459(5) 0.2768(8) 0.3007(8) 0.194(4) Uani 1 1 d . . .
H4A H -0.1255 0.3482 0.3885 0.291 Uiso 1 1 calc R . .
H4B H -0.2499 0.1910 0.2634 0.291 Uiso 1 1 calc R . .
H4C H -0.1289 0.3279 0.2457 0.291 Uiso 1 1 calc R . .
C2 C -0.0526(8) 0.1270(6) 0.1718(6) 0.194(3) Uani 1 1 d . . .
H2A H -0.0176 0.1916 0.1292 0.291 Uiso 1 1 calc R . .
H2B H -0.1562 0.0428 0.1190 0.291 Uiso 1 1 calc R . .
H2C H 0.0105 0.0872 0.1809 0.291 Uiso 1 1 calc R . .

loop_
_atom_site_aniso_label
_atom_site_aniso_U_11
_atom_site_aniso_U_22
_atom_site_aniso_U_33
_atom_site_aniso_U_23
_atom_site_aniso_U_13
_atom_site_aniso_U_12
O3 0.0834(15) 0.0729(14) 0.0570(13) 0.0438(11) 0.0337(11) 0.0532(13)
O1 0.0401(11) 0.0637(13) 0.0758(15) 0.0434(12) 0.0155(11) 0.0143(11)
O5 0.0856(16) 0.0775(15) 0.0525(13) 0.0407(12) 0.0317(12) 0.0492(14)
O4 0.0925(16) 0.0810(15) 0.0627(14) 0.0448(12) 0.0418(13) 0.0642(14)
O2 0.0489(13) 0.0958(17) 0.0723(15) 0.0564(14) 0.0161(11) 0.0306(12)
N2 0.0547(14) 0.0515(14) 0.0472(14) 0.0290(12) 0.0222(12) 0.0323(13)
N1 0.0411(14) 0.0633(15) 0.0559(15) 0.0406(13) 0.0139(12) 0.0183(13)
C13 0.0468(16) 0.0459(15) 0.0364(15) 0.0210(13) 0.0126(13) 0.0226(14)
C19 0.0446(16) 0.0395(15) 0.0417(16) 0.0167(12) 0.0151(13) 0.0198(13)
C14 0.0429(15) 0.0403(15) 0.0433(16) 0.0174(13) 0.0153(13) 0.0201(13)
C20 0.0570(18) 0.0405(15) 0.0396(16) 0.0204(13) 0.0185(14) 0.0222(15)
C5 0.0422(17) 0.0526(17) 0.0500(18) 0.0268(15) 0.0203(15) 0.0241(15)
C6 0.0406(15) 0.0526(16) 0.0488(17) 0.0325(14) 0.0170(13) 0.0232(14)
C7 0.0517(18) 0.0476(16) 0.0525(18) 0.0297(14) 0.0278(15) 0.0276(15)
C18 0.0571(18) 0.0577(18) 0.0553(19) 0.0263(15) 0.0257(16) 0.0291(16)
C15 0.0532(18) 0.0641(19) 0.063(2) 0.0371(16) 0.0229(16) 0.0341(17)
C8 0.075(2) 0.078(2) 0.078(2) 0.047(2) 0.046(2) 0.053(2)
C16 0.056(2) 0.078(2) 0.081(2) 0.0398(19) 0.0259(18) 0.0445(19)
C17 0.065(2) 0.079(2) 0.072(2) 0.0349(19) 0.0362(18) 0.045(2)
C9 0.124(4) 0.076(3) 0.084(3) 0.045(2) 0.063(3) 0.069(3)
C1 0.0450(19) 0.078(2) 0.087(3) 0.047(2) 0.0119(19) 0.0111(18)
C12 0.058(2) 0.070(2) 0.092(3) -0.004(2) 0.019(2) 0.029(2)
C21 0.124(3) 0.084(2) 0.066(2) 0.049(2) 0.028(2) 0.064(3)
C10 0.128(4) 0.054(2) 0.077(3) 0.014(2) 0.035(3) 0.040(3)
C3 0.060(2) 0.093(3) 0.134(4) 0.078(3) 0.026(2) 0.021(2)
C11 0.078(3) 0.074(3) 0.112(4) -0.017(3) 0.014(3) 0.023(2)
C4 0.080(3) 0.252(7) 0.400(11) 0.274(8) 0.120(5) 0.103(4)
C2 0.187(6) 0.103(4) 0.101(4) 0.020(3) 0.022(4) -0.031(4)

loop_
_atom_type_symbol
_atom_type_description
_atom_type_scat_dispersion_real
_atom_type_scat_dispersion_imag
_atom_type_scat_source
C C 0.0033 0.0016 'International Tables Vol C Tables 4.2.6.8 and 6.1.1.4'
H H 0.0000 0.0000 'International Tables Vol C Tables 4.2.6.8 and 6.1.1.4'
N N 0.0061 0.0033 'International Tables Vol C Tables 4.2.6.8 and 6.1.1.4'
O O 0.0106 0.0060 'International Tables Vol C Tables 4.2.6.8 and 6.1.1.4'

loop_
_geom_angle_atom_site_label_1
_geom_angle_atom_site_label_2
_geom_angle_atom_site_label_3
_geom_angle
_geom_angle_site_symmetry_1
_geom_angle_site_symmetry_3
_geom_angle_publ_flag
C5 O1 C1 121.9(2) . . ?
C20 O5 C21 117.0(2) . . ?
C13 N2 C14 128.6(2) . . ?
C13 N2 H2 115.7 . . ?
C14 N2 H2 115.7 . . ?
C5 N1 C6 122.2(2) . . ?
C5 N1 H1 118.9 . . ?
C6 N1 H1 118.9 . . ?
O3 C13 N2 124.3(3) . . ?
O3 C13 C6 121.3(2) . . ?
N2 C13 C6 114.4(2) . . ?
C18 C19 C14 118.6(2) . . ?
C18 C19 C20 119.5(3) . . ?
C14 C19 C20 122.0(2) . . ?
C15 C14 N2 122.1(3) . . ?
C15 C14 C19 119.2(2) . . ?
N2 C14 C19 118.8(2) . . ?
O4 C20 O5 122.0(3) . . ?
O4 C20 C19 125.4(3) . . ?
O5 C20 C19 112.6(2) . . ?
O2 C5 N1 124.6(3) . . ?
O2 C5 O1 125.7(3) . . ?
N1 C5 O1 109.7(2) . . ?
N1 C6 C7 111.3(2) . . ?
N1 C6 C13 109.9(2) . . ?
C7 C6 C13 111.3(2) . . ?
N1 C6 H6 108.1 . . ?
C7 C6 H6 108.1 . . ?
C13 C6 H6 108.1 . . ?
C12 C7 C8 117.4(3) . . ?
C12 C7 C6 123.8(3) . . ?
C8 C7 C6 118.8(3) . . ?
C17 C18 C19 121.5(3) . . ?
C17 C18 H18 119.2 . . ?
C19 C18 H18 119.2 . . ?
C16 C15 C14 120.0(3) . . ?
C16 C15 H15 120.0 . . ?
C14 C15 H15 120.0 . . ?
C9 C8 C7 121.8(3) . . ?
C9 C8 H8 119.1 . . ?
C7 C8 H8 119.1 . . ?
C15 C16 C17 121.4(3) . . ?
C15 C16 H16 119.3 . . ?
C17 C16 H16 119.3 . . ?
C18 C17 C16 119.3(3) . . ?
C18 C17 H17 120.4 . . ?
C16 C17 H17 120.4 . . ?
C10 C9 C8 119.6(3) . . ?
C10 C9 H9 120.2 . . ?
C8 C9 H9 120.2 . . ?
O1 C1 C4 112.2(4) . . ?
O1 C1 C3 104.4(3) . . ?
C4 C1 C3 111.1(4) . . ?
O1 C1 C2 107.1(4) . . ?
C4 C1 C2 112.3(5) . . ?
C3 C1 C2 109.3(4) . . ?
C7 C12 C11 121.0(3) . . ?
C7 C12 H12 119.5 . . ?
C11 C12 H12 119.5 . . ?
O5 C21 H21A 109.5 . . ?
O5 C21 H21B 109.5 . . ?
H21A C21 H21B 109.5 . . ?
O5 C21 H21C 109.5 . . ?
H21A C21 H21C 109.5 . . ?
H21B C21 H21C 109.5 . . ?
C9 C10 C11 120.1(4) . . ?
C9 C10 H10 120.0 . . ?
C11 C10 H10 120.0 . . ?
C1 C3 H3A 109.5 . . ?
C1 C3 H3B 109.5 . . ?
H3A C3 H3B 109.5 . . ?
C1 C3 H3C 109.5 . . ?
H3A C3 H3C 109.5 . . ?
H3B C3 H3C 109.5 . . ?
C10 C11 C12 120.0(4) . . ?
C10 C11 H11 120.0 . . ?
C12 C11 H11 120.0 . . ?
C1 C4 H4A 109.5 . . ?
C1 C4 H4B 109.5 . . ?
H4A C4 H4B 109.5 . . ?
C1 C4 H4C 109.5 . . ?
H4A C4 H4C 109.5 . . ?
H4B C4 H4C 109.5 . . ?
C1 C2 H2A 109.5 . . ?
C1 C2 H2B 109.5 . . ?
H2A C2 H2B 109.5 . . ?
C1 C2 H2C 109.5 . . ?
H2A C2 H2C 109.5 . . ?
H2B C2 H2C 109.5 . . ?

loop_
_geom_bond_atom_site_label_1
_geom_bond_atom_site_label_2
_geom_bond_distance
_geom_bond_site_symmetry_2
_geom_bond_publ_flag
O3 C13 1.218(3) . ?
O1 C5 1.340(3) . ?
O1 C1 1.438(4) . ?
O5 C20 1.322(3) . ?
O5 C21 1.448(4) . ?
O4 C20 1.204(3) . ?
O2 C5 1.203(3) . ?
N2 C13 1.350(3) . ?
N2 C14 1.402(3) . ?
N2 H2 0.8600 . ?
N1 C5 1.339(3) . ?
N1 C6 1.446(3) . ?
N1 H1 0.8600 . ?
C13 C6 1.522(4) . ?
C19 C18 1.397(4) . ?
C19 C14 1.410(4) . ?
C19 C20 1.474(4) . ?
C14 C15 1.396(4) . ?
C6 C7 1.516(4) . ?
C6 H6 0.9800 . ?
C7 C12 1.358(4) . ?
C7 C8 1.373(4) . ?
C18 C17 1.366(4) . ?
C18 H18 0.9300 . ?
C15 C16 1.371(4) . ?
C15 H15 0.9300 . ?
C8 C9 1.372(5) . ?
C8 H8 0.9300 . ?
C16 C17 1.375(5) . ?
C16 H16 0.9300 . ?
C17 H17 0.9300 . ?
C9 C10 1.337(6) . ?
C9 H9 0.9300 . ?
C1 C4 1.469(6) . ?
C1 C3 1.509(5) . ?
C1 C2 1.514(6) . ?
C12 C11 1.374(5) . ?
C12 H12 0.9300 . ?
C21 H21A 0.9600 . ?
C21 H21B 0.9600 . ?
C21 H21C 0.9600 . ?
C10 C11 1.364(6) . ?
C10 H10 0.9300 . ?
C3 H3A 0.9600 . ?
C3 H3B 0.9600 . ?
C3 H3C 0.9600 . ?
C11 H11 0.9300 . ?
C4 H4A 0.9600 . ?
C4 H4B 0.9600 . ?
C4 H4C 0.9600 . ?
C2 H2A 0.9600 . ?
C2 H2B 0.9600 . ?
C2 H2C 0.9600 . ?
